data_1535397
loop_
_publ_author_name
'Hoch, C.'
'Roehr, C.'

_publ_section_title
;
 Akalimetall-Stannid-Silicate und -Germanate: "Doppelsalze" mit dem
 Zintl-Anion (Sn4)(4-)
;
_journal_name_full 'Zeitschrift fuer Anorganische und Allgemeine Chemie'
_journal_page_first 1541
_journal_page_last 1548
_journal_volume 628
_journal_year 2002
_chemical_formula_sum 'Cs12 Ge O4 Sn8'
_chemical_name_systematic 'Cs12 (Sn4)2 (Ge O4)'
_space_group_IT_number 14
_symmetry_space_group_name_Hall '-P 2ybc'
_symmetry_space_group_name_H-M 'P 1 21/c 1'
_cell_angle_alpha 90
_cell_angle_beta 118.681
_cell_angle_gamma 90
_cell_formula_units_Z 4
_cell_length_a 13.3172
_cell_length_b 23.936
_cell_length_c 13.4921
_cell_volume 3773.070
_citation_journal_id_ASTM ZAACAB
_cod_data_source_file Hoch_ZAACAB_2002_658.cif
_cod_data_source_block Cs12Ge1O4Sn8
_cod_original_cell_volume 3773.07
_cod_original_formula_sum 'Cs12 Ge1 O4 Sn8'
_cod_database_code 1535397

loop_
_symmetry_equiv_pos_as_xyz
x,y,z
-x,y+1/2,-z+1/2
-x,-y,-z
x,-y-1/2,z-1/2

loop_
_atom_site_label
_atom_site_type_symbol
_atom_site_fract_x
_atom_site_fract_y
_atom_site_fract_z
_atom_site_occupancy
_atom_site_U_iso_or_equiv
Cs4 Cs 0.14645 0.19038 0.3653 1 0.0
O4 O 0.1582 0.7307 0.073 1 0.0
Cs5 Cs 0.17061 0.43282 0.09517 1 0.0
Sn8 Sn 0.6104 0.3672 0.5991 1 0.0
Sn4 Sn 0.7702 0.43649 0.06796 1 0.0
O3 O 0.0644 0.3233 0.0373 1 0.0
O1 O 0.0232 0.2257 0.137 1 0.0
Ge1 Ge 0.0093 0.75902 0.4912 1 0.0
Cs8 Cs 0.27447 0.24432 0.1672 1 0.0
Sn7 Sn 0.3723 0.3669 0.5258 1 0.0
Cs12 Cs 0.7167 0.00508 0.0438 1 0.0
Cs11 Cs 0.61813 0.20001 0.34184 1 0.0
Sn6 Sn 0.4813 0.27422 0.4949 1 0.0
O2 O 0.036 0.2818 0.4328 1 0.0
Cs6 Cs 0.17129 0.77608 0.29639 1 0.0
Sn3 Sn 0.27138 0.04094 0.36918 1 0.0
Cs1 Cs 0.09101 0.10399 0.05586 1 0.0
Sn2 Sn 0.18886 0.54617 0.70789 1 0.0
Cs2 Cs 0.0894 0.34392 0.27369 1 0.0
Cs7 Cs 0.202 0.65921 0.5118 1 0.0
Sn5 Sn 0.45323 0.37509 0.36151 1 0.0
Sn1 Sn 0.04177 0.00383 0.28219 1 0.0
Cs10 Cs 0.52093 0.37617 0.09854 1 0.0
Cs3 Cs 0.12969 0.61381 0.12783 1 0.0
Cs9 Cs 0.50284 0.02385 0.28469 1 0.0
